data_1524948
loop_
_publ_author_name
'Moore, P.B.'
'Araki, T.'

_publ_section_title
;
 Crystal structure of synthetic (N H4) H8 Fe3 (P O4)6 (H2 O)6
;
_journal_name_full 'American Mineralogist'
_journal_page_first 587
_journal_page_last 592
_journal_volume 64
_journal_year 1979
_chemical_formula_sum 'Fe3 H23.998 N O29.997 P6'
_chemical_name_systematic
;
Fe3 (N H4) (P O3 (O H).666 O.333)3 (P O2 (O H)2)3 (H2 O)6
;
_space_group_IT_number 159
_symmetry_space_group_name_Hall 'P 3 -2c'
_symmetry_space_group_name_H-M 'P 3 1 c'
_cell_angle_alpha 90
_cell_angle_beta 90
_cell_angle_gamma 120
_cell_formula_units_Z 2
_cell_length_a 9.151
_cell_length_b 9.151
_cell_length_c 16.862
_cell_volume 1222.860
_citation_journal_id_ASTM AMMIAY
_cod_data_source_file Moore_AMMIAY_1979_309.cif
_cod_data_source_block H23.998Fe3N1O29.997P6
_cod_original_cell_volume 1222.86
_cod_original_formula_sum 'H23.998 Fe3 N1 O29.997 P6'
_cod_database_code 1524948

loop_
_symmetry_equiv_pos_as_xyz
x,y,z
-y,x-y,z
-x+y,-x,z
y,x,z+1/2
-x,-x+y,z+1/2
x-y,-y,z+1/2

loop_
_atom_site_label
_atom_site_type_symbol
_atom_site_fract_x
_atom_site_fract_y
_atom_site_fract_z
_atom_site_occupancy
_atom_site_U_iso_or_equiv
P2 P+5 0.5583 0.5267 0.331 1 0.0
O6 O-2 0.7122 0.7053 0.3107 1 0.0
O9 O-2 0.1644 0.1878 -0.0755 1 0.0
Fe3 Fe+3 0.6667 0.3333 -0.0806 1 0.0
P1 P+5 0.8885 0.273 0.0603 1 0.0
O3 O-2 0.0433 0.4595 0.0598 1 0.0
O1 O-2 0.7912 0.2459 -0.0156 1 0.0
N1 N-3 0.3333 0.6667 0.1635 1 0.0
O10 O-2 0.1845 0.2786 0.205 1 0.0
O8 O-2 0.611 0.4684 0.4089 1 0.0
O5 O-2 0.5296 0.404 0.265 1 0.0
Fe2 Fe+3 0.6667 0.3333 0.1983 1 0.0
O4 O-2 0.7902 0.2493 0.1373 1 0.0
O7 O-2 0.3999 0.5354 0.3482 1 0.0
O2 O-2 0.9598 0.1535 0.0652 1 0.0
Fe1 Fe+3 0 0 0 1 0.0
